data_1574242
loop_
_publ_author_name
'Lodge, Rhys W.'
'Cull, William J.'
'Weilhard, Andreas'
'Argent, Stephen P.'
'Alves Fernandes, Jesum'
'Khlobystov, Andrei N.'

_publ_section_title
;
 A nanoscale chemical oscillator: reversible formation of palladium
 nanoparticles in ionic liquid.
;
_journal_issue 16
_journal_name_full Nanoscale
_journal_page_first 10105
_journal_page_last 10116
_journal_paper_doi 10.1039/d4nr04150j
_journal_volume 17
_journal_year 2025
_chemical_formula_moiety 'C22 H24 Br2 N4 Pd, C H2 Cl2'
_chemical_formula_sum 'C23 H26 Br2 Cl2 N4 Pd'
_chemical_formula_weight 695.60
_space_group_crystal_system monoclinic
_space_group_IT_number 15
_space_group_name_Hall '-C 2yc'
_space_group_name_H-M_alt 'C 1 2/c 1'
_atom_sites_solution_hydrogens geom
_atom_sites_solution_primary dual
_atom_sites_solution_secondary difmap
_audit_creation_date 2021-11-02
_audit_creation_method
;
Olex2 1.3
(compiled 2020.11.12 svn.r5f609507 for OlexSys, GUI svn.r6408)
;
_audit_update_record
;
2021-11-24 deposited with the CCDC.	2025-03-20 downloaded from the CCDC.
;
_cell_angle_alpha 90
_cell_angle_beta 99.968(3)
_cell_angle_gamma 90
_cell_formula_units_Z 4
_cell_length_a 14.4693(4)
_cell_length_b 9.1908(3)
_cell_length_c 19.4408(6)
_cell_measurement_reflns_used 17274
_cell_measurement_temperature 120(2)
_cell_measurement_theta_max 34.6490
_cell_measurement_theta_min 4.2430
_cell_volume 2546.30(14)
_computing_cell_refinement 'CrysAlisPro 1.171.40.82a (Rigaku OD, 2020)'
_computing_data_collection 'CrysAlisPro 1.171.40.82a (Rigaku OD, 2020)'
_computing_data_reduction 'CrysAlisPro 1.171.40.82a (Rigaku OD, 2020)'
_computing_molecular_graphics 'Olex2 1.3 (Dolomanov et al., 2009)'
_computing_publication_material 'Olex2 1.3 (Dolomanov et al., 2009)'
_computing_structure_refinement 'SHELXL 2018/3 (Sheldrick, 2015)'
_computing_structure_solution 'SHELXT 2018/2 (Sheldrick, 2018)'
_diffrn_ambient_environment 'N2 gas'
_diffrn_ambient_temperature 120(2)
_diffrn_crystal_treatment 'flash frozen in gaseous N2'
_diffrn_detector 'CCD area detector'
_diffrn_detector_area_resol_mean 10.3613
_diffrn_detector_type 'Agilent Diffraction Atlas detector'
_diffrn_measured_fraction_theta_full 0.997
_diffrn_measured_fraction_theta_max 0.962
_diffrn_measurement_details
;
List of Runs (angles in degrees, time in seconds):

  # Type    Start    End  Width  t~exp~   \w     \q     \k     \f   Frames
#--------------------------------------------------------------------------
  1  \w    -44.00  49.00   1.00   30.00    --  -23.76  40.00 127.00   93
  2  \w    -58.00 -31.00   1.00   30.00    --  -23.76 -40.00 -25.00   27
  3  \w    -49.00  49.00   1.00   30.00    --   24.70 -40.00 -25.00   98
  4  \w     14.00  97.00   1.00   30.00    --   24.70  40.00 127.00   83
  5  \w    -41.00   9.00   1.00   30.00    --  -23.76 -77.00 -60.00   50
  6  \w    -39.00   9.00   1.00   30.00    --  -23.76 -77.00  90.00   48
  7  \w    -42.00   9.00   1.00   30.00    --  -23.76 -77.00 150.00   51
  8  \w   -100.00 -67.00   1.00   30.00    --  -23.76 155.00 -27.04   33
  9  \w    -65.00 -15.00   1.00   30.00    --  -23.76  19.00 -30.00   50
 10  \w     12.00  48.00   1.00   30.00    --  -23.76  19.00 -30.00   36
 11  \w     38.00 112.00   1.00   30.00    --   24.70-178.00 -90.00   74
 12  \w      0.00  94.00   1.00   30.00    --   24.70  38.00 -60.00   94
 13  \w      2.00  99.00   1.00   30.00    --   24.70  38.00  30.00   97
 14  \w      9.00  79.00   1.00   30.00    --   24.70-123.00 -47.36   70
;
_diffrn_measurement_device '\k-geometry diffractometer'
_diffrn_measurement_device_type 'SuperNova, Atlas'
_diffrn_measurement_method '\w scans'
_diffrn_measurement_specimen_support 'MiTeGen micromount'
_diffrn_orient_matrix_type 'CrysAlisPro convention (1999,Acta A55,543-557)'
_diffrn_orient_matrix_UB_11 0.0255839000
_diffrn_orient_matrix_UB_12 0.0637277000
_diffrn_orient_matrix_UB_13 0.0118640000
_diffrn_orient_matrix_UB_21 0.0390088000
_diffrn_orient_matrix_UB_22 -0.0434346000
_diffrn_orient_matrix_UB_23 0.0145841000
_diffrn_orient_matrix_UB_31 0.0173246000
_diffrn_orient_matrix_UB_32 0.0037825000
_diffrn_orient_matrix_UB_33 -0.0319073000
_diffrn_radiation_monochromator mirror
_diffrn_radiation_probe x-ray
_diffrn_radiation_type 'Mo K\a'
_diffrn_radiation_wavelength 0.71073
_diffrn_reflns_av_R_equivalents 0.0367
_diffrn_reflns_av_unetI/netI 0.0238
_diffrn_reflns_Laue_measured_fraction_full 0.997
_diffrn_reflns_Laue_measured_fraction_max 0.962
_diffrn_reflns_limit_h_max 22
_diffrn_reflns_limit_h_min -22
_diffrn_reflns_limit_k_max 14
_diffrn_reflns_limit_k_min -14
_diffrn_reflns_limit_l_max 31
_diffrn_reflns_limit_l_min -31
_diffrn_reflns_number 38462
_diffrn_reflns_point_group_measured_fraction_full 0.997
_diffrn_reflns_point_group_measured_fraction_max 0.962
_diffrn_reflns_theta_full 25.242
_diffrn_reflns_theta_max 35.096
_diffrn_reflns_theta_min 3.541
_diffrn_source 'microfocus sealed tube'
_diffrn_source_type 'Agilent Diffraction microfocus tube'
_exptl_absorpt_coefficient_mu 4.096
_exptl_absorpt_correction_T_max 1.000
_exptl_absorpt_correction_T_min 0.630
_exptl_absorpt_correction_type gaussian
_exptl_absorpt_process_details
;
CrysAlisPro 1.171.40.82a (Rigaku Oxford Diffraction, 2020)
Numerical absorption correction based on gaussian integration over
a multifaceted crystal model
Empirical absorption correction using spherical harmonics,
implemented in SCALE3 ABSPACK scaling algorithm.
;
_exptl_crystal_colour colourless
_exptl_crystal_colour_primary colourless
_exptl_crystal_density_diffrn 1.815
_exptl_crystal_description block
_exptl_crystal_F_000 1368
_exptl_crystal_recrystallization_method 'Re-crystallisation from solvent: dichloromethane'
_exptl_crystal_size_max 0.15
_exptl_crystal_size_mid 0.116
_exptl_crystal_size_min 0.053
_refine_diff_density_max 1.242
_refine_diff_density_min -1.644
_refine_diff_density_rms 0.122
_refine_ls_extinction_method none
_refine_ls_goodness_of_fit_ref 1.165
_refine_ls_hydrogen_treatment constr
_refine_ls_matrix_type full
_refine_ls_number_parameters 148
_refine_ls_number_reflns 5432
_refine_ls_number_restraints 0
_refine_ls_restrained_S_all 1.165
_refine_ls_R_factor_all 0.0495
_refine_ls_R_factor_gt 0.0357
_refine_ls_shift/su_max 0.002
_refine_ls_shift/su_mean 0.000
_refine_ls_structure_factor_coef Fsqd
_refine_ls_weighting_details 'w=1/[\s^2^(Fo^2^)+(0.0216P)^2^+9.3601P] where P=(Fo^2^+2Fc^2^)/3'
_refine_ls_weighting_scheme calc
_refine_ls_wR_factor_gt 0.0731
_refine_ls_wR_factor_ref 0.0801
_reflns_Friedel_coverage 0.000
_reflns_number_gt 4544
_reflns_number_total 5432
_reflns_threshold_expression 'I > 2\s(I)'
_cod_data_source_file d4nr04150j10.cif
_cod_data_source_block pdrlla
_cod_depositor_comments 'Adding full bibliography for 1574242.cif.'
_cod_database_code 1574242
_nottingham_internal_coll_name PDRLLA
_nottingham_internal_coll_number 19091
_nottingham_internal_coll_client RL/ANK
_nottingham_internal_coll_type custom
_nottingham_internal_coll_frame_method '\w scans'
_nottingham_internal_coll_frame_time 30.00
_nottingham_internal_coll_frame_width 1.00
_nottingham_internal_coll_user pczspa
_nottingham_internal_coll_date 01/11/2021
_nottingham_internal_coll_location NOTTS
_nottingham_internal_coll_instrument 'SN, XDA 017-09'
_nottingham_internal_process_date 02/11/2021
_nottingham_internal_process_user pczspa
_nottingham_internal_solution_date 02/11/2021
_nottingham_internal_solution_user pczspa
_nottingham_internal_refinement_date 02/11/2021
_nottingham_internal_refinement_user pczspa
_nottingham_internal_validation_date 02/11/2021
_nottingham_internal_validation_user pczspa
_nottingham_internal_archive_date 02/11/2021
_shelx_shelxl_version_number 2018/3
_chemical_oxdiff_formula C23H26Br2Cl2N4Pd
_chemical_oxdiff_usercomment 'PDRLLA #19091 SN-1644 for RL/ANK fomblin micromount'
_shelx_space_group_comment
;
The symmetry employed for this shelxl refinement is uniquely defined
by the following loop, which should always be used as a source of
symmetry information in preference to the above space-group names.
They are only intended as comments.
;
_reflns_odcompleteness_completeness 99.78
_reflns_odcompleteness_iscentric 1
_reflns_odcompleteness_theta 33.07
_olex2_refinement_description
;
1. Fixed Uiso
 At 1.2 times of:
  All C(H) groups, All C(H,H) groups
 At 1.5 times of:
  All C(H,H,H) groups
2. Others
 Fixed Sof: H1SA(0.5) H1SB(0.5)
3.a Secondary CH2 refined with riding coordinates:
 C9(H9A,H9B), C1S(H1SA,H1SB)
3.b Aromatic/amide H refined with riding coordinates:
 C5(H5), C6(H6), C11(H11), C12(H12), C13(H13), C14(H14), C15(H15)
3.c Idealised Me refined as rotating group:
 C8(H8A,H8B,H8C)
;
_olex2_exptl_crystal_mounting_method 'in fomblin film on a micromount'
_olex2_submission_special_instructions 'No special instructions were received'
_oxdiff_exptl_absorpt_empirical_details
;
Empirical correction (ABSPACK) includes:
- Absorption correction using spherical harmonics
- Frame scaling
;
_oxdiff_exptl_absorpt_empirical_full_max 1.120
_oxdiff_exptl_absorpt_empirical_full_min 0.909

loop_
_space_group_symop_operation_xyz
'x, y, z'
'-x, y, -z+1/2'
'x+1/2, y+1/2, z'
'-x+1/2, y+1/2, -z+1/2'
'-x, -y, -z'
'x, -y, z-1/2'
'-x+1/2, -y+1/2, -z'
'x+1/2, -y+1/2, z-1/2'

loop_
_atom_site_label
_atom_site_type_symbol
_atom_site_fract_x
_atom_site_fract_y
_atom_site_fract_z
_atom_site_U_iso_or_equiv
_atom_site_adp_type
_atom_site_occupancy
_atom_site_site_symmetry_order
_atom_site_calc_flag
_atom_site_refinement_flags_posn
_atom_site_refinement_flags_adp
_atom_site_refinement_flags_occupancy
_atom_site_disorder_assembly
_atom_site_disorder_group
Pd1 Pd 0.500000 0.500000 0.500000 0.01671(5) Uani 1 2 d S . P . .
Br2 Br 0.52801(2) 0.26110(3) 0.55459(2) 0.02412(6) Uani 1 1 d . . . . .
N4 N 0.68853(13) 0.6276(2) 0.56459(10) 0.0207(4) Uani 1 1 d . . . . .
N7 N 0.70703(13) 0.4741(2) 0.48546(10) 0.0205(3) Uani 1 1 d . . . . .
C3 C 0.64033(15) 0.5372(2) 0.51695(11) 0.0187(4) Uani 1 1 d . . . . .
C5 C 0.78375(16) 0.6232(3) 0.56296(13) 0.0250(4) Uani 1 1 d . . . . .
H5 H 0.831503 0.677924 0.591311 0.030 Uiso 1 1 calc R U . . .
C6 C 0.79535(16) 0.5265(3) 0.51352(13) 0.0247(4) Uani 1 1 d . . . . .
H6 H 0.853088 0.499098 0.500247 0.030 Uiso 1 1 calc R U . . .
C8 C 0.64474(19) 0.7219(3) 0.61012(14) 0.0275(5) Uani 1 1 d . . . . .
H8A H 0.609839 0.799381 0.582304 0.041 Uiso 1 1 calc R U . . .
H8B H 0.693357 0.764975 0.645634 0.041 Uiso 1 1 calc R U . . .
H8C H 0.601626 0.664549 0.632985 0.041 Uiso 1 1 calc R U . . .
C9 C 0.68780(19) 0.3703(3) 0.42763(13) 0.0255(5) Uani 1 1 d . . . . .
H9A H 0.624410 0.328565 0.426143 0.031 Uiso 1 1 calc R U . . .
H9B H 0.733712 0.289662 0.436120 0.031 Uiso 1 1 calc R U . . .
C10 C 0.69309(17) 0.4394(3) 0.35766(12) 0.0234(4) Uani 1 1 d . . . . .
C11 C 0.6229(2) 0.5324(3) 0.32529(15) 0.0319(5) Uani 1 1 d . . . . .
H11 H 0.571274 0.555185 0.347618 0.038 Uiso 1 1 calc R U . . .
C12 C 0.6281(2) 0.5918(3) 0.26056(15) 0.0356(6) Uani 1 1 d . . . . .
H12 H 0.580217 0.655513 0.238689 0.043 Uiso 1 1 calc R U . . .
C13 C 0.7032(3) 0.5582(3) 0.22764(15) 0.0378(7) Uani 1 1 d . . . . .
H13 H 0.705996 0.597483 0.182842 0.045 Uiso 1 1 calc R U . . .
C14 C 0.7733(2) 0.4687(4) 0.25962(15) 0.0359(6) Uani 1 1 d . . . . .
H14 H 0.824916 0.446619 0.237197 0.043 Uiso 1 1 calc R U . . .
C15 C 0.7689(2) 0.4100(3) 0.32480(14) 0.0288(5) Uani 1 1 d . . . . .
H15 H 0.818269 0.349199 0.347096 0.035 Uiso 1 1 calc R U . . .
Cl2S Cl 0.47446(7) 0.92176(13) 0.67401(4) 0.0553(3) Uani 1 1 d . . . . .
C1S C 0.500000 0.8171(8) 0.750000 0.073(2) Uani 1 2 d S T P . .
H1SA H 0.554339 0.753571 0.746744 0.087 Uiso 0.5 1 calc R U P . .
H1SB H 0.445659 0.753573 0.753255 0.087 Uiso 0.5 1 calc R U P . .

loop_
_atom_site_aniso_label
_atom_site_aniso_U_11
_atom_site_aniso_U_22
_atom_site_aniso_U_33
_atom_site_aniso_U_23
_atom_site_aniso_U_13
_atom_site_aniso_U_12
Pd1 0.01055(8) 0.01833(10) 0.02084(10) 0.00295(8) 0.00154(7) -0.00054(7)
Br2 0.01723(10) 0.02213(11) 0.03279(12) 0.00876(9) 0.00376(8) 0.00144(8)
N4 0.0142(8) 0.0239(9) 0.0232(9) 0.0030(7) 0.0011(6) -0.0023(7)
N7 0.0164(8) 0.0231(9) 0.0222(8) 0.0040(7) 0.0044(6) 0.0022(7)
C3 0.0159(8) 0.0204(9) 0.0195(9) 0.0040(7) 0.0025(7) -0.0007(7)
C5 0.0145(9) 0.0294(11) 0.0292(11) 0.0055(9) -0.0012(8) -0.0033(8)
C6 0.0139(9) 0.0304(12) 0.0298(11) 0.0069(9) 0.0040(8) 0.0013(8)
C8 0.0278(12) 0.0282(12) 0.0264(11) -0.0038(9) 0.0048(9) -0.0003(10)
C9 0.0285(12) 0.0223(10) 0.0267(11) 0.0019(9) 0.0081(9) 0.0011(9)
C10 0.0234(10) 0.0234(11) 0.0235(10) -0.0003(8) 0.0038(8) 0.0010(8)
C11 0.0290(12) 0.0356(14) 0.0315(13) 0.0051(11) 0.0059(10) 0.0062(11)
C12 0.0407(16) 0.0329(14) 0.0308(13) 0.0056(11) -0.0007(11) 0.0044(12)
C13 0.057(2) 0.0314(14) 0.0256(12) -0.0007(10) 0.0098(12) -0.0053(13)
C14 0.0422(16) 0.0379(15) 0.0312(13) -0.0039(11) 0.0162(12) -0.0025(13)
C15 0.0285(12) 0.0309(13) 0.0279(12) -0.0019(10) 0.0079(9) 0.0025(10)
Cl2S 0.0549(5) 0.0821(7) 0.0302(4) 0.0035(4) 0.0106(3) 0.0282(5)
C1S 0.128(7) 0.058(4) 0.034(3) 0.000 0.021(3) 0.000

loop_
_atom_type_symbol
_atom_type_description
_atom_type_scat_dispersion_real
_atom_type_scat_dispersion_imag
_atom_type_scat_source
C C 0.0033 0.0016 'International Tables Vol C Tables 4.2.6.8 and 6.1.1.4'
H H 0.0000 0.0000 'International Tables Vol C Tables 4.2.6.8 and 6.1.1.4'
Br Br -0.2901 2.4595 'International Tables Vol C Tables 4.2.6.8 and 6.1.1.4'
Cl Cl 0.1484 0.1585 'International Tables Vol C Tables 4.2.6.8 and 6.1.1.4'
N N 0.0061 0.0033 'International Tables Vol C Tables 4.2.6.8 and 6.1.1.4'
Pd Pd -0.9988 1.0072 'International Tables Vol C Tables 4.2.6.8 and 6.1.1.4'

loop_
_exptl_crystal_face_index_h
_exptl_crystal_face_index_k
_exptl_crystal_face_index_l
_exptl_crystal_face_perp_dist
-5 -4 -1 0.0267
5 4 1 0.0267
0 0 1 0.0528
0 0 -1 0.0528
1 -1 0 0.0631
-5 3 3 0.0535
-3 3 -5 0.0689
-5 -3 4 0.0338

loop_
_geom_angle_atom_site_label_1
_geom_angle_atom_site_label_2
_geom_angle_atom_site_label_3
_geom_angle
_geom_angle_site_symmetry_1
_geom_angle_site_symmetry_3
_geom_angle_publ_flag
Br2 Pd1 Br2 180.0 5_666 . ?
C3 Pd1 Br2 89.71(6) 5_666 5_666 ?
C3 Pd1 Br2 89.71(6) . . ?
C3 Pd1 Br2 90.29(6) . 5_666 ?
C3 Pd1 Br2 90.29(6) 5_666 . ?
C3 Pd1 C3 180.0 5_666 . ?
C3 N4 C5 111.4(2) . . ?
C3 N4 C8 123.8(2) . . ?
C5 N4 C8 124.7(2) . . ?
C3 N7 C6 110.7(2) . . ?
C3 N7 C9 124.7(2) . . ?
C6 N7 C9 124.6(2) . . ?
N4 C3 Pd1 126.93(17) . . ?
N4 C3 N7 104.46(19) . . ?
N7 C3 Pd1 128.57(17) . . ?
N4 C5 H5 126.7 . . ?
C6 C5 N4 106.5(2) . . ?
C6 C5 H5 126.7 . . ?
N7 C6 H6 126.5 . . ?
C5 C6 N7 106.9(2) . . ?
C5 C6 H6 126.5 . . ?
N4 C8 H8A 109.5 . . ?
N4 C8 H8B 109.5 . . ?
N4 C8 H8C 109.5 . . ?
H8A C8 H8B 109.5 . . ?
H8A C8 H8C 109.5 . . ?
H8B C8 H8C 109.5 . . ?
N7 C9 H9A 109.1 . . ?
N7 C9 H9B 109.1 . . ?
N7 C9 C10 112.6(2) . . ?
H9A C9 H9B 107.8 . . ?
C10 C9 H9A 109.1 . . ?
C10 C9 H9B 109.1 . . ?
C11 C10 C9 121.1(2) . . ?
C15 C10 C9 119.9(2) . . ?
C15 C10 C11 119.0(2) . . ?
C10 C11 H11 119.9 . . ?
C12 C11 C10 120.2(3) . . ?
C12 C11 H11 119.9 . . ?
C11 C12 H12 120.0 . . ?
C11 C12 C13 120.1(3) . . ?
C13 C12 H12 120.0 . . ?
C12 C13 H13 120.0 . . ?
C14 C13 C12 120.1(3) . . ?
C14 C13 H13 120.0 . . ?
C13 C14 H14 120.0 . . ?
C13 C14 C15 120.1(3) . . ?
C15 C14 H14 120.0 . . ?
C10 C15 H15 119.7 . . ?
C14 C15 C10 120.5(3) . . ?
C14 C15 H15 119.7 . . ?
Cl2S C1S Cl2S 113.2(4) . 2_656 ?
Cl2S C1S H1SA 108.9 2_656 . ?
Cl2S C1S H1SA 108.9 . . ?
Cl2S C1S H1SB 108.9 . . ?
Cl2S C1S H1SB 108.9 2_656 . ?
H1SA C1S H1SB 107.7 . . ?

loop_
_geom_bond_atom_site_label_1
_geom_bond_atom_site_label_2
_geom_bond_distance
_geom_bond_site_symmetry_2
_geom_bond_publ_flag
Pd1 Br2 2.4418(2) 5_666 ?
Pd1 Br2 2.4418(2) . ?
Pd1 C3 2.029(2) 5_666 ?
Pd1 C3 2.029(2) . ?
N4 C3 1.345(3) . ?
N4 C5 1.384(3) . ?
N4 C8 1.459(3) . ?
N7 C3 1.359(3) . ?
N7 C6 1.386(3) . ?
N7 C9 1.464(3) . ?
C5 H5 0.9500 . ?
C5 C6 1.341(4) . ?
C6 H6 0.9500 . ?
C8 H8A 0.9800 . ?
C8 H8B 0.9800 . ?
C8 H8C 0.9800 . ?
C9 H9A 0.9900 . ?
C9 H9B 0.9900 . ?
C9 C10 1.515(3) . ?
C10 C11 1.391(4) . ?
C10 C15 1.389(4) . ?
C11 H11 0.9500 . ?
C11 C12 1.386(4) . ?
C12 H12 0.9500 . ?
C12 C13 1.388(5) . ?
C13 H13 0.9500 . ?
C13 C14 1.369(5) . ?
C14 H14 0.9500 . ?
C14 C15 1.388(4) . ?
C15 H15 0.9500 . ?
Cl2S C1S 1.748(4) . ?
C1S H1SA 0.9900 . ?
C1S H1SB 0.9900 . ?

loop_
_geom_torsion_atom_site_label_1
_geom_torsion_atom_site_label_2
_geom_torsion_atom_site_label_3
_geom_torsion_atom_site_label_4
_geom_torsion
_geom_torsion_site_symmetry_1
_geom_torsion_site_symmetry_2
_geom_torsion_site_symmetry_3
_geom_torsion_site_symmetry_4
_geom_torsion_publ_flag
N4 C5 C6 N7 0.4(3) . . . . ?
N7 C9 C10 C11 -73.5(3) . . . . ?
N7 C9 C10 C15 106.6(3) . . . . ?
C3 N4 C5 C6 -0.6(3) . . . . ?
C3 N7 C6 C5 0.0(3) . . . . ?
C3 N7 C9 C10 101.9(3) . . . . ?
C5 N4 C3 Pd1 178.37(16) . . . . ?
C5 N4 C3 N7 0.6(3) . . . . ?
C6 N7 C3 Pd1 -178.08(17) . . . . ?
C6 N7 C3 N4 -0.4(2) . . . . ?
C6 N7 C9 C10 -75.0(3) . . . . ?
C8 N4 C3 Pd1 -3.8(3) . . . . ?
C8 N4 C3 N7 178.5(2) . . . . ?
C8 N4 C5 C6 -178.5(2) . . . . ?
C9 N7 C3 Pd1 4.6(3) . . . . ?
C9 N7 C3 N4 -177.7(2) . . . . ?
C9 N7 C6 C5 177.3(2) . . . . ?
C9 C10 C11 C12 -178.5(3) . . . . ?
C9 C10 C15 C14 177.9(3) . . . . ?
C10 C11 C12 C13 0.3(5) . . . . ?
C11 C10 C15 C14 -2.0(4) . . . . ?
C11 C12 C13 C14 -1.3(5) . . . . ?
C12 C13 C14 C15 0.6(5) . . . . ?
C13 C14 C15 C10 1.0(5) . . . . ?
C15 C10 C11 C12 1.4(4) . . . . ?

loop_
_exptl_oxdiff_crystal_face_indexfrac_h
_exptl_oxdiff_crystal_face_indexfrac_k
_exptl_oxdiff_crystal_face_indexfrac_l
_exptl_oxdiff_crystal_face_x
_exptl_oxdiff_crystal_face_y
_exptl_oxdiff_crystal_face_z
-4.9975 -3.9993 -0.9999 -0.3946 -0.0358 -0.0698
4.9975 3.9993 0.9999 0.3946 0.0358 0.0698
0.0002 -0.0002 0.9999 0.0119 0.0146 -0.0319
-0.0002 0.0002 -0.9999 -0.0119 -0.0146 0.0319
0.9996 -0.9995 -0.0007 -0.0381 0.0824 0.0136
-4.9974 2.9976 3.0021 0.0988 -0.2814 -0.1710
-2.9998 2.9999 -4.9974 0.0551 -0.3202 0.1188
-4.9966 -3.0008 3.9999 -0.2716 -0.0062 -0.2255
